data_4078033
loop_
_publ_author_name
'Tazelaar, Cornelis G. J.'
'Lyaskovskyy, Volodymyr'
'Dijk, Tom van'
'Broere, Dani\"el L. J.'
'Kolfschoten, Ludo A.'
'Khiar, Rima Osman Hassan'
'Lutz, Martin'
'Slootweg, J. Chris'
'Lammertsma, Koop'

_publ_section_title
;
 Tris(pyrazolyl)phosphine Oxides. Synthesis and Coordination Chemistry
 with Copper(I)
;
_journal_issue 8
_journal_name_full Organometallics
_journal_page_first 3308
_journal_paper_doi 10.1021/om300051f
_journal_volume 31
_journal_year 2012
_chemical_formula_moiety 'C23 H36 Cu N7 O P, F6 P, C H2 Cl2'
_chemical_formula_sum 'C24 H38 Cl2 Cu F6 N7 O P2'
_chemical_formula_weight 750.99
_chemical_name_systematic
; 
 ? 
;
_space_group_IT_number 18
_symmetry_cell_setting orthorhombic
_symmetry_space_group_name_Hall 'P 2 2ab'
_symmetry_space_group_name_H-M 'P 21 21 2'
_atom_sites_solution_hydrogens geom
_atom_sites_solution_primary direct
_atom_sites_solution_secondary difmap
_audit_creation_method SHELXL-97
_cell_angle_alpha 90.00
_cell_angle_beta 90.00
_cell_angle_gamma 90.00
_cell_formula_units_Z 4
_cell_length_a 16.9778(6)
_cell_length_b 18.8108(7)
_cell_length_c 10.5559(4)
_cell_measurement_reflns_used 9119
_cell_measurement_temperature 150(2)
_cell_measurement_theta_max 27.51
_cell_measurement_theta_min 2.21
_cell_volume 3371.2(2)
_computing_cell_refinement 'SAINT V7.68A'
_computing_data_collection Apex
_computing_data_reduction 'SAINT V7.68A'
_computing_structure_refinement 'SHELXL-97 (Sheldrick, 1997)'
_computing_structure_solution 'SHELXS-97 (Sheldrick, 1990)'
_diffrn_ambient_temperature 150(2)
_diffrn_measured_fraction_theta_full 0.998
_diffrn_measured_fraction_theta_max 0.998
_diffrn_measurement_device_type 'Bruker Kappa ApexII'
_diffrn_measurement_method '\f and \w scans'
_diffrn_radiation_monochromator graphite
_diffrn_radiation_source 'fine-focus sealed tube'
_diffrn_radiation_type MoK\a
_diffrn_radiation_wavelength 0.71073
_diffrn_reflns_av_R_equivalents 0.0167
_diffrn_reflns_av_sigmaI/netI 0.0107
_diffrn_reflns_limit_h_max 22
_diffrn_reflns_limit_h_min -22
_diffrn_reflns_limit_k_max 24
_diffrn_reflns_limit_k_min -23
_diffrn_reflns_limit_l_max 12
_diffrn_reflns_limit_l_min -13
_diffrn_reflns_number 46498
_diffrn_reflns_theta_full 27.52
_diffrn_reflns_theta_max 27.52
_diffrn_reflns_theta_min 1.62
_exptl_absorpt_coefficient_mu 0.965
_exptl_absorpt_correction_T_max 0.7456
_exptl_absorpt_correction_T_min 0.6677
_exptl_absorpt_correction_type multi-scan
_exptl_absorpt_process_details SADABS-2008/1
_exptl_crystal_colour colourless
_exptl_crystal_density_diffrn 1.480
_exptl_crystal_density_method 'not measured'
_exptl_crystal_description block
_exptl_crystal_F_000 1544
_exptl_crystal_size_max 0.60
_exptl_crystal_size_mid 0.51
_exptl_crystal_size_min 0.31
_refine_diff_density_max 0.686
_refine_diff_density_min -0.482
_refine_diff_density_rms 0.061
_refine_ls_abs_structure_details 'Flack H D (1983), Acta Cryst. A39, 876-881'
_refine_ls_abs_structure_Flack -0.009(10)
_refine_ls_extinction_method none
_refine_ls_goodness_of_fit_ref 1.023
_refine_ls_hydrogen_treatment constr
_refine_ls_matrix_type full
_refine_ls_number_parameters 401
_refine_ls_number_reflns 7748
_refine_ls_number_restraints 91
_refine_ls_restrained_S_all 1.210
_refine_ls_R_factor_all 0.0337
_refine_ls_R_factor_gt 0.0326
_refine_ls_shift/su_max 0.003
_refine_ls_shift/su_mean 0.000
_refine_ls_structure_factor_coef Fsqd
_refine_ls_weighting_details 'calc w=1/[\s^2^(Fo^2^)+(0.0610P)^2^+1.8717P] where P=(Fo^2^+2Fc^2^)/3'
_refine_ls_weighting_scheme calc
_refine_ls_wR_factor_gt 0.0925
_refine_ls_wR_factor_ref 0.0936
_reflns_number_gt 7525
_reflns_number_total 7748
_reflns_threshold_expression I>2\s(I)
_cod_data_source_file om300051f_si_002.cif
_cod_data_source_block l0122a
_cod_database_code 4078033

loop_
_symmetry_equiv_pos_as_xyz
'x, y, z'
'-x, -y, z'
'x+1/2, -y+1/2, -z'
'-x+1/2, y+1/2, -z'

loop_
_atom_site_label
_atom_site_type_symbol
_atom_site_fract_x
_atom_site_fract_y
_atom_site_fract_z
_atom_site_U_iso_or_equiv
_atom_site_adp_type
_atom_site_occupancy
_atom_site_symmetry_multiplicity
_atom_site_calc_flag
_atom_site_refinement_flags
Cu1 Cu 0.209347(18) 0.270107(16) 0.45596(3) 0.02568(9) Uani 1 1 d .
P1 P 0.32594(4) 0.28396(3) 0.69083(6) 0.02219(13) Uani 1 1 d .
O1 O 0.37863(12) 0.28959(10) 0.79866(19) 0.0327(4) Uani 1 1 d .
N11 N 0.31361(12) 0.20035(11) 0.6399(2) 0.0224(4) Uani 1 1 d .
N12 N 0.26610(12) 0.18308(11) 0.5384(2) 0.0219(4) Uani 1 1 d .
N21 N 0.35747(12) 0.32895(11) 0.5642(2) 0.0234(4) Uani 1 1 d .
N22 N 0.31850(12) 0.32626(11) 0.4484(2) 0.0232(4) Uani 1 1 d .
N31 N 0.23570(13) 0.31557(12) 0.7198(2) 0.0249(4) Uani 1 1 d .
N32 N 0.17569(13) 0.31408(11) 0.6307(2) 0.0231(4) Uani 1 1 d .
N41 N 0.13997(14) 0.26558(13) 0.3137(2) 0.0308(5) Uani 1 1 d .
C11 C 0.27306(14) 0.11286(12) 0.5253(2) 0.0217(5) Uani 1 1 d .
C12 C 0.32524(16) 0.08520(14) 0.6176(3) 0.0268(5) Uani 1 1 d .
H12 H 0.3401 0.0369 0.6280 0.032 Uiso 1 1 calc R
C13 C 0.35004(15) 0.14128(13) 0.6887(3) 0.0259(5) Uani 1 1 d .
H13 H 0.3855 0.1398 0.7583 0.031 Uiso 1 1 calc R
C14 C 0.22525(15) 0.07317(13) 0.4274(3) 0.0249(5) Uani 1 1 d .
C15 C 0.2481(2) -0.00581(15) 0.4259(3) 0.0363(6) Uani 1 1 d .
H15A H 0.3041 -0.0104 0.4046 0.054 Uiso 1 1 calc R
H15B H 0.2164 -0.0309 0.3626 0.054 Uiso 1 1 calc R
H15C H 0.2385 -0.0265 0.5098 0.054 Uiso 1 1 calc R
C16 C 0.23968(18) 0.10302(15) 0.2942(3) 0.0329(6) Uani 1 1 d .
H16A H 0.2312 0.1545 0.2948 0.049 Uiso 1 1 calc R
H16B H 0.2031 0.0807 0.2344 0.049 Uiso 1 1 calc R
H16C H 0.2940 0.0929 0.2684 0.049 Uiso 1 1 calc R
C17 C 0.13818(16) 0.08048(16) 0.4633(3) 0.0373(6) Uani 1 1 d .
H17A H 0.1289 0.0572 0.5450 0.056 Uiso 1 1 calc R
H17B H 0.1055 0.0580 0.3981 0.056 Uiso 1 1 calc R
H17C H 0.1245 0.1310 0.4699 0.056 Uiso 1 1 calc R
C21 C 0.36249(16) 0.36485(14) 0.3709(3) 0.0274(5) Uani 1 1 d .
C22 C 0.42899(16) 0.39273(14) 0.4341(3) 0.0318(6) Uani 1 1 d .
H22 H 0.4690 0.4219 0.3987 0.038 Uiso 1 1 calc R
C23 C 0.42436(15) 0.36942(13) 0.5559(3) 0.0295(5) Uani 1 1 d .
H23 H 0.4605 0.3793 0.6223 0.035 Uiso 1 1 calc R
C24 C 0.34080(19) 0.37387(16) 0.2326(3) 0.0347(6) Uani 1 1 d .
C25 C 0.4023(3) 0.4173(3) 0.1643(4) 0.0677(13) Uani 1 1 d .
H25A H 0.4065 0.4643 0.2041 0.102 Uiso 1 1 calc R
H25B H 0.3871 0.4229 0.0753 0.102 Uiso 1 1 calc R
H25C H 0.4533 0.3931 0.1692 0.102 Uiso 1 1 calc R
C26 C 0.2609(2) 0.4119(2) 0.2221(3) 0.0461(8) Uani 1 1 d .
H26A H 0.2670 0.4619 0.2462 0.069 Uiso 1 1 calc R
H26B H 0.2228 0.3890 0.2787 0.069 Uiso 1 1 calc R
H26C H 0.2418 0.4090 0.1346 0.069 Uiso 1 1 calc R
C27 C 0.3347(3) 0.2997(2) 0.1720(3) 0.0499(9) Uani 1 1 d .
H27A H 0.3240 0.3046 0.0812 0.075 Uiso 1 1 calc R
H27B H 0.2917 0.2731 0.2121 0.075 Uiso 1 1 calc R
H27C H 0.3844 0.2741 0.1841 0.075 Uiso 1 1 calc R
C31 C 0.11535(16) 0.34664(13) 0.6861(3) 0.0267(5) Uani 1 1 d .
C32 C 0.13588(19) 0.37012(16) 0.8089(3) 0.0354(6) Uani 1 1 d .
H32 H 0.1032 0.3951 0.8669 0.042 Uiso 1 1 calc R
C33 C 0.2121(2) 0.34977(15) 0.8273(3) 0.0352(6) Uani 1 1 d .
H33 H 0.2429 0.3579 0.9010 0.042 Uiso 1 1 calc R
C34 C 0.03737(16) 0.35525(15) 0.6174(3) 0.0328(6) Uani 1 1 d .
C35 C -0.0232(2) 0.3887(2) 0.7070(4) 0.0528(9) Uani 1 1 d .
H35A H -0.0305 0.3578 0.7808 0.079 Uiso 1 1 calc R
H35B H -0.0735 0.3943 0.6625 0.079 Uiso 1 1 calc R
H35C H -0.0043 0.4353 0.7349 0.079 Uiso 1 1 calc R
C36 C 0.00713(18) 0.28194(16) 0.5764(3) 0.0401(7) Uani 1 1 d .
H36A H 0.0435 0.2613 0.5143 0.060 Uiso 1 1 calc R
H36B H -0.0452 0.2869 0.5382 0.060 Uiso 1 1 calc R
H36C H 0.0038 0.2507 0.6505 0.060 Uiso 1 1 calc R
C37 C 0.04857(18) 0.40395(17) 0.5026(3) 0.0391(7) Uani 1 1 d .
H37A H 0.0655 0.4511 0.5313 0.059 Uiso 1 1 calc R
H37B H -0.0013 0.4082 0.4566 0.059 Uiso 1 1 calc R
H37C H 0.0888 0.3838 0.4465 0.059 Uiso 1 1 calc R
C41 C 0.10174(15) 0.26245(16) 0.2250(3) 0.0287(5) Uani 1 1 d .
C42 C 0.05390(18) 0.2587(2) 0.1110(3) 0.0403(7) Uani 1 1 d .
H42A H 0.0881 0.2523 0.0371 0.060 Uiso 1 1 calc R
H42B H 0.0238 0.3029 0.1017 0.060 Uiso 1 1 calc R
H42C H 0.0175 0.2185 0.1174 0.060 Uiso 1 1 calc R
P2 P 0.5000 0.5000 0.84833(10) 0.0384(3) Uani 1 2 d SD
F1 F 0.40982(12) 0.47625(13) 0.8469(2) 0.0552(6) Uani 1 1 d DU
F2 F 0.52645(16) 0.41891(13) 0.8448(4) 0.0871(11) Uani 1 1 d DU
F3 F 0.5000 0.5000 0.6987(2) 0.0438(6) Uani 1 2 d SDU
F4 F 0.5000 0.5000 0.9962(3) 0.120(2) Uani 1 2 d SDU
P3 P 0.0000 0.5000 0.10557(11) 0.0407(3) Uani 1 2 d SD
F5 F -0.0194(4) 0.4208(2) 0.1042(7) 0.180(3) Uani 1 1 d DU
F6 F 0.0846(3) 0.4836(5) 0.1020(9) 0.247(4) Uani 1 1 d DU
F7 F 0.0000 0.5000 -0.0377(5) 0.188(4) Uani 1 2 d SDU
F8 F 0.0000 0.5000 0.2479(5) 0.255(5) Uani 1 2 d SDU
Cl1 Cl 0.24750(8) 0.17238(6) 0.98540(10) 0.0650(3) Uani 1 1 d .
Cl2 Cl 0.12972(9) 0.14709(9) 0.79637(12) 0.0802(4) Uani 1 1 d .
C51 C 0.1820(4) 0.1096(2) 0.9221(5) 0.0745(15) Uani 1 1 d .
H51A H 0.2116 0.0675 0.8920 0.089 Uiso 1 1 calc R
H51B H 0.1448 0.0937 0.9886 0.089 Uiso 1 1 calc R

loop_
_atom_site_aniso_label
_atom_site_aniso_U_11
_atom_site_aniso_U_22
_atom_site_aniso_U_33
_atom_site_aniso_U_23
_atom_site_aniso_U_13
_atom_site_aniso_U_12
Cu1 0.02755(15) 0.02416(15) 0.02535(15) -0.00097(12) -0.00786(12) 0.00129(12)
P1 0.0245(3) 0.0186(3) 0.0234(3) -0.0012(2) -0.0071(2) -0.0002(2)
O1 0.0386(10) 0.0283(9) 0.0312(10) -0.0033(8) -0.0157(9) -0.0002(8)
N11 0.0246(10) 0.0184(9) 0.0241(10) -0.0004(8) -0.0079(8) -0.0001(7)
N12 0.0238(9) 0.0194(9) 0.0225(9) -0.0007(8) -0.0049(8) -0.0010(7)
N21 0.0227(9) 0.0207(9) 0.0269(11) 0.0000(8) -0.0051(8) -0.0025(8)
N22 0.0257(9) 0.0211(9) 0.0227(9) 0.0027(8) -0.0035(8) -0.0012(7)
N31 0.0287(10) 0.0242(10) 0.0219(10) -0.0031(8) -0.0051(8) 0.0032(8)
N32 0.0235(9) 0.0207(9) 0.0252(10) -0.0009(8) -0.0040(8) 0.0003(8)
N41 0.0316(11) 0.0287(11) 0.0319(12) -0.0008(10) -0.0063(9) 0.0014(9)
C11 0.0214(10) 0.0172(10) 0.0264(12) 0.0005(9) -0.0003(9) -0.0018(8)
C12 0.0267(11) 0.0184(11) 0.0354(14) 0.0030(10) -0.0046(11) 0.0016(9)
C13 0.0252(11) 0.0229(11) 0.0296(12) 0.0052(10) -0.0050(10) 0.0013(9)
C14 0.0251(12) 0.0197(11) 0.0300(13) -0.0026(9) -0.0034(9) -0.0008(9)
C15 0.0468(15) 0.0178(11) 0.0442(16) -0.0058(11) -0.0095(13) 0.0002(11)
C16 0.0385(14) 0.0309(13) 0.0292(13) -0.0025(11) -0.0043(12) -0.0009(11)
C17 0.0263(13) 0.0376(15) 0.0480(17) -0.0117(14) -0.0025(13) -0.0081(11)
C21 0.0281(12) 0.0197(11) 0.0342(14) 0.0026(10) 0.0028(10) 0.0012(9)
C22 0.0260(12) 0.0218(11) 0.0476(17) 0.0072(11) 0.0015(12) -0.0037(9)
C23 0.0230(11) 0.0214(11) 0.0442(15) -0.0023(11) -0.0061(11) -0.0033(9)
C24 0.0398(15) 0.0329(14) 0.0313(14) 0.0102(11) 0.0024(12) 0.0018(12)
C25 0.062(2) 0.091(3) 0.050(2) 0.034(2) 0.0107(19) -0.014(2)
C26 0.0529(19) 0.0444(17) 0.0409(17) 0.0108(15) -0.0058(15) 0.0077(15)
C27 0.068(2) 0.052(2) 0.0302(16) -0.0029(14) 0.0000(15) 0.0164(18)
C31 0.0272(12) 0.0183(11) 0.0346(14) -0.0001(10) 0.0031(10) -0.0005(9)
C32 0.0422(15) 0.0319(14) 0.0321(14) -0.0049(12) 0.0060(12) 0.0073(12)
C33 0.0479(16) 0.0336(13) 0.0242(13) -0.0056(10) -0.0041(12) 0.0084(13)
C34 0.0219(12) 0.0281(13) 0.0485(17) -0.0074(12) 0.0033(12) 0.0017(10)
C35 0.0298(14) 0.057(2) 0.072(3) -0.016(2) 0.0078(16) 0.0096(14)
C36 0.0301(13) 0.0321(14) 0.0579(19) -0.0057(13) -0.0016(13) -0.0082(11)
C37 0.0318(14) 0.0318(14) 0.0537(19) 0.0023(13) -0.0124(13) 0.0028(11)
C41 0.0259(11) 0.0336(13) 0.0266(12) 0.0019(11) -0.0035(10) 0.0004(10)
C42 0.0318(13) 0.063(2) 0.0263(14) 0.0028(14) -0.0074(11) -0.0032(14)
P2 0.0385(6) 0.0519(7) 0.0247(5) 0.000 0.000 -0.0159(5)
F1 0.0393(10) 0.0778(16) 0.0484(11) -0.0001(11) -0.0009(9) -0.0214(10)
F2 0.0697(17) 0.0535(14) 0.138(3) 0.0517(17) -0.0450(18) -0.0100(12)
F3 0.0468(14) 0.0558(16) 0.0289(12) 0.000 0.000 0.0086(13)
F4 0.110(3) 0.224(6) 0.0246(14) 0.000 0.000 -0.108(4)
P3 0.0557(7) 0.0357(6) 0.0308(5) 0.000 0.000 0.0007(5)
F5 0.244(6) 0.058(2) 0.239(6) 0.018(3) 0.036(5) -0.040(3)
F6 0.095(3) 0.274(7) 0.370(9) 0.047(7) -0.011(5) 0.045(5)
F7 0.295(9) 0.201(7) 0.067(3) 0.000 0.000 -0.036(7)
F8 0.406(11) 0.299(9) 0.060(3) 0.000 0.000 -0.011(9)
Cl1 0.0875(7) 0.0664(6) 0.0410(5) 0.0009(4) 0.0017(5) -0.0152(6)
Cl2 0.0835(8) 0.1072(10) 0.0498(6) 0.0029(6) 0.0017(6) -0.0278(7)
C51 0.118(4) 0.049(2) 0.057(3) -0.0002(19) 0.002(3) -0.021(3)

loop_
_atom_type_symbol
_atom_type_description
_atom_type_scat_dispersion_real
_atom_type_scat_dispersion_imag
_atom_type_scat_source
C C 0.0033 0.0016 'International Tables Vol C Tables 4.2.6.8 and 6.1.1.4'
H H 0.0000 0.0000 'International Tables Vol C Tables 4.2.6.8 and 6.1.1.4'
Cl Cl 0.1484 0.1585 'International Tables Vol C Tables 4.2.6.8 and 6.1.1.4'
Cu Cu 0.3201 1.2651 'International Tables Vol C Tables 4.2.6.8 and 6.1.1.4'
F F 0.0171 0.0103 'International Tables Vol C Tables 4.2.6.8 and 6.1.1.4'
N N 0.0061 0.0033 'International Tables Vol C Tables 4.2.6.8 and 6.1.1.4'
O O 0.0106 0.0060 'International Tables Vol C Tables 4.2.6.8 and 6.1.1.4'
P P 0.1023 0.0942 'International Tables Vol C Tables 4.2.6.8 and 6.1.1.4'

loop_
_geom_angle_atom_site_label_1
_geom_angle_atom_site_label_2
_geom_angle_atom_site_label_3
_geom_angle
_geom_angle_site_symmetry_1
_geom_angle_site_symmetry_3
N41 Cu1 N12 125.23(9) . .
N41 Cu1 N32 122.70(9) . .
N12 Cu1 N32 93.90(8) . .
N41 Cu1 N22 121.88(10) . .
N12 Cu1 N22 90.16(8) . .
N32 Cu1 N22 94.24(8) . .
O1 P1 N21 113.14(12) . .
O1 P1 N31 113.30(12) . .
N21 P1 N31 105.07(11) . .
O1 P1 N11 113.40(11) . .
N21 P1 N11 105.01(11) . .
N31 P1 N11 106.16(11) . .
C13 N11 N12 111.4(2) . .
C13 N11 P1 125.70(18) . .
N12 N11 P1 122.90(16) . .
C11 N12 N11 105.2(2) . .
C11 N12 Cu1 140.69(18) . .
N11 N12 Cu1 114.12(14) . .
C23 N21 N22 111.0(2) . .
C23 N21 P1 126.8(2) . .
N22 N21 P1 122.16(16) . .
C21 N22 N21 104.7(2) . .
C21 N22 Cu1 141.61(19) . .
N21 N22 Cu1 113.49(15) . .
C33 N31 N32 110.9(2) . .
C33 N31 P1 126.1(2) . .
N32 N31 P1 122.83(17) . .
C31 N32 N31 105.0(2) . .
C31 N32 Cu1 140.99(19) . .
N31 N32 Cu1 113.80(16) . .
C41 N41 Cu1 176.6(2) . .
N12 C11 C12 110.4(2) . .
N12 C11 C14 120.8(2) . .
C12 C11 C14 128.7(2) . .
C13 C12 C11 106.7(2) . .
C13 C12 H12 126.6 . .
C11 C12 H12 126.6 . .
C12 C13 N11 106.3(2) . .
C12 C13 H13 126.8 . .
N11 C13 H13 126.8 . .
C11 C14 C17 107.7(2) . .
C11 C14 C16 111.1(2) . .
C17 C14 C16 110.4(2) . .
C11 C14 C15 110.4(2) . .
C17 C14 C15 109.5(2) . .
C16 C14 C15 107.8(2) . .
C14 C15 H15A 109.5 . .
C14 C15 H15B 109.5 . .
H15A C15 H15B 109.5 . .
C14 C15 H15C 109.5 . .
H15A C15 H15C 109.5 . .
H15B C15 H15C 109.5 . .
C14 C16 H16A 109.5 . .
C14 C16 H16B 109.5 . .
H16A C16 H16B 109.5 . .
C14 C16 H16C 109.5 . .
H16A C16 H16C 109.5 . .
H16B C16 H16C 109.5 . .
C14 C17 H17A 109.5 . .
C14 C17 H17B 109.5 . .
H17A C17 H17B 109.5 . .
C14 C17 H17C 109.5 . .
H17A C17 H17C 109.5 . .
H17B C17 H17C 109.5 . .
N22 C21 C22 111.3(3) . .
N22 C21 C24 121.3(3) . .
C22 C21 C24 127.4(3) . .
C23 C22 C21 106.3(2) . .
C23 C22 H22 126.9 . .
C21 C22 H22 126.9 . .
C22 C23 N21 106.7(2) . .
C22 C23 H23 126.7 . .
N21 C23 H23 126.7 . .
C25 C24 C21 110.6(3) . .
C25 C24 C27 109.9(3) . .
C21 C24 C27 108.4(2) . .
C25 C24 C26 108.9(3) . .
C21 C24 C26 109.6(3) . .
C27 C24 C26 109.4(3) . .
C24 C25 H25A 109.5 . .
C24 C25 H25B 109.5 . .
H25A C25 H25B 109.5 . .
C24 C25 H25C 109.5 . .
H25A C25 H25C 109.5 . .
H25B C25 H25C 109.5 . .
C24 C26 H26A 109.5 . .
C24 C26 H26B 109.5 . .
H26A C26 H26B 109.5 . .
C24 C26 H26C 109.5 . .
H26A C26 H26C 109.5 . .
H26B C26 H26C 109.5 . .
C24 C27 H27A 109.5 . .
C24 C27 H27B 109.5 . .
H27A C27 H27B 109.5 . .
C24 C27 H27C 109.5 . .
H27A C27 H27C 109.5 . .
H27B C27 H27C 109.5 . .
N32 C31 C32 110.9(2) . .
N32 C31 C34 120.8(3) . .
C32 C31 C34 128.3(3) . .
C33 C32 C31 106.1(3) . .
C33 C32 H32 127.0 . .
C31 C32 H32 127.0 . .
N31 C33 C32 107.0(3) . .
N31 C33 H33 126.5 . .
C32 C33 H33 126.5 . .
C31 C34 C35 109.5(3) . .
C31 C34 C37 109.5(2) . .
C35 C34 C37 109.1(3) . .
C31 C34 C36 109.3(2) . .
C35 C34 C36 108.6(3) . .
C37 C34 C36 110.9(3) . .
C34 C35 H35A 109.5 . .
C34 C35 H35B 109.5 . .
H35A C35 H35B 109.5 . .
C34 C35 H35C 109.5 . .
H35A C35 H35C 109.5 . .
H35B C35 H35C 109.5 . .
C34 C36 H36A 109.5 . .
C34 C36 H36B 109.5 . .
H36A C36 H36B 109.5 . .
C34 C36 H36C 109.5 . .
H36A C36 H36C 109.5 . .
H36B C36 H36C 109.5 . .
C34 C37 H37A 109.5 . .
C34 C37 H37B 109.5 . .
H37A C37 H37B 109.5 . .
C34 C37 H37C 109.5 . .
H37A C37 H37C 109.5 . .
H37B C37 H37C 109.5 . .
N41 C41 C42 179.3(3) . .
C41 C42 H42A 109.5 . .
C41 C42 H42B 109.5 . .
H42A C42 H42B 109.5 . .
C41 C42 H42C 109.5 . .
H42A C42 H42C 109.5 . .
H42B C42 H42C 109.5 . .
F4 P2 F3 180.000(1) . .
F4 P2 F2 91.32(14) . .
F3 P2 F2 88.67(14) . .
F4 P2 F2 91.32(14) . 2_665
F3 P2 F2 88.68(14) . 2_665
F2 P2 F2 177.4(3) . 2_665
F4 P2 F1 90.55(9) . 2_665
F3 P2 F1 89.45(9) . 2_665
F2 P2 F1 89.85(14) . 2_665
F2 P2 F1 90.12(14) 2_665 2_665
F4 P2 F1 90.55(9) . .
F3 P2 F1 89.45(9) . .
F2 P2 F1 90.12(14) . .
F2 P2 F1 89.85(14) 2_665 .
F1 P2 F1 178.90(18) 2_665 .
F6 P3 F6 177.1(8) 2_565 .
F6 P3 F8 91.5(4) 2_565 .
F6 P3 F8 91.5(4) . .
F6 P3 F7 88.5(4) 2_565 .
F6 P3 F7 88.5(4) . .
F8 P3 F7 180.000(2) . .
F6 P3 F5 90.3(5) 2_565 2_565
F6 P3 F5 89.6(5) . 2_565
F8 P3 F5 90.5(3) . 2_565
F7 P3 F5 89.5(3) . 2_565
F6 P3 F5 89.6(5) 2_565 .
F6 P3 F5 90.3(5) . .
F8 P3 F5 90.5(3) . .
F7 P3 F5 89.5(3) . .
F5 P3 F5 178.9(5) 2_565 .
Cl2 C51 Cl1 109.8(3) . .
Cl2 C51 H51A 109.7 . .
Cl1 C51 H51A 109.7 . .
Cl2 C51 H51B 109.7 . .
Cl1 C51 H51B 109.7 . .
H51A C51 H51B 108.2 . .

loop_
_geom_bond_atom_site_label_1
_geom_bond_atom_site_label_2
_geom_bond_distance
_geom_bond_site_symmetry_2
Cu1 N41 1.911(2) .
Cu1 N12 2.089(2) .
Cu1 N32 2.101(2) .
Cu1 N22 2.134(2) .
P1 O1 1.4516(19) .
P1 N21 1.670(2) .
P1 N31 1.672(2) .
P1 N11 1.675(2) .
N11 C13 1.372(3) .
N11 N12 1.380(3) .
N12 C11 1.333(3) .
N21 C23 1.370(3) .
N21 N22 1.390(3) .
N22 C21 1.324(3) .
N31 C33 1.365(3) .
N31 N32 1.387(3) .
N32 C31 1.329(3) .
N41 C41 1.141(4) .
C11 C12 1.416(3) .
C11 C14 1.512(3) .
C12 C13 1.361(4) .
C12 H12 0.9500 .
C13 H13 0.9500 .
C14 C17 1.532(4) .
C14 C16 1.533(4) .
C14 C15 1.536(4) .
C15 H15A 0.9800 .
C15 H15B 0.9800 .
C15 H15C 0.9800 .
C16 H16A 0.9800 .
C16 H16B 0.9800 .
C16 H16C 0.9800 .
C17 H17A 0.9800 .
C17 H17B 0.9800 .
C17 H17C 0.9800 .
C21 C22 1.412(4) .
C21 C24 1.516(4) .
C22 C23 1.360(4) .
C22 H22 0.9500 .
C23 H23 0.9500 .
C24 C25 1.510(5) .
C24 C27 1.538(5) .
C24 C26 1.538(5) .
C25 H25A 0.9800 .
C25 H25B 0.9800 .
C25 H25C 0.9800 .
C26 H26A 0.9800 .
C26 H26B 0.9800 .
C26 H26C 0.9800 .
C27 H27A 0.9800 .
C27 H27B 0.9800 .
C27 H27C 0.9800 .
C31 C32 1.413(4) .
C31 C34 1.518(4) .
C32 C33 1.363(5) .
C32 H32 0.9500 .
C33 H33 0.9500 .
C34 C35 1.532(4) .
C34 C37 1.531(5) .
C34 C36 1.534(4) .
C35 H35A 0.9800 .
C35 H35B 0.9800 .
C35 H35C 0.9800 .
C36 H36A 0.9800 .
C36 H36B 0.9800 .
C36 H36C 0.9800 .
C37 H37A 0.9800 .
C37 H37B 0.9800 .
C37 H37C 0.9800 .
C41 C42 1.453(4) .
C42 H42A 0.9800 .
C42 H42B 0.9800 .
C42 H42C 0.9800 .
P2 F4 1.561(3) .
P2 F3 1.580(3) .
P2 F2 1.591(3) .
P2 F2 1.591(3) 2_665
P2 F1 1.5949(19) 2_665
P2 F1 1.5950(19) .
P3 F6 1.470(5) 2_565
P3 F6 1.470(5) .
P3 F8 1.502(6) .
P3 F7 1.513(6) .
P3 F5 1.526(4) 2_565
P3 F5 1.526(4) .
Cl1 C51 1.755(5) .
Cl2 C51 1.746(6) .
C51 H51A 0.9900 .
C51 H51B 0.9900 .

loop_
_geom_torsion_atom_site_label_1
_geom_torsion_atom_site_label_2
_geom_torsion_atom_site_label_3
_geom_torsion_atom_site_label_4
_geom_torsion
O1 P1 N11 C13 -2.0(3)
N21 P1 N11 C13 122.0(2)
N31 P1 N11 C13 -127.1(2)
O1 P1 N11 N12 -179.85(19)
N21 P1 N11 N12 -55.8(2)
N31 P1 N11 N12 55.1(2)
C13 N11 N12 C11 0.4(3)
P1 N11 N12 C11 178.44(18)
C13 N11 N12 Cu1 -179.13(17)
P1 N11 N12 Cu1 -1.0(3)
N41 Cu1 N12 C11 0.4(3)
N32 Cu1 N12 C11 135.7(3)
N22 Cu1 N12 C11 -130.0(3)
N41 Cu1 N12 N11 179.63(16)
N32 Cu1 N12 N11 -45.06(17)
N22 Cu1 N12 N11 49.20(17)
O1 P1 N21 C23 -1.4(3)
N31 P1 N21 C23 122.7(2)
N11 P1 N21 C23 -125.5(2)
O1 P1 N21 N22 175.27(18)
N31 P1 N21 N22 -60.6(2)
N11 P1 N21 N22 51.1(2)
C23 N21 N22 C21 0.3(3)
P1 N21 N22 C21 -176.77(18)
C23 N21 N22 Cu1 -176.04(16)
P1 N21 N22 Cu1 6.8(2)
N41 Cu1 N22 C21 0.2(3)
N12 Cu1 N22 C21 133.1(3)
N32 Cu1 N22 C21 -133.0(3)
N41 Cu1 N22 N21 174.56(15)
N12 Cu1 N22 N21 -52.52(16)
N32 Cu1 N22 N21 41.41(17)
O1 P1 N31 C33 5.9(3)
N21 P1 N31 C33 -118.1(2)
N11 P1 N31 C33 131.0(2)
O1 P1 N31 N32 -178.67(19)
N21 P1 N31 N32 57.3(2)
N11 P1 N31 N32 -53.6(2)
C33 N31 N32 C31 -0.9(3)
P1 N31 N32 C31 -177.02(18)
C33 N31 N32 Cu1 175.11(18)
P1 N31 N32 Cu1 -1.0(3)
N41 Cu1 N32 C31 -3.0(3)
N12 Cu1 N32 C31 -139.9(3)
N22 Cu1 N32 C31 129.6(3)
N41 Cu1 N32 N31 -176.94(16)
N12 Cu1 N32 N31 46.11(17)
N22 Cu1 N32 N31 -44.34(17)
N11 N12 C11 C12 -0.3(3)
Cu1 N12 C11 C12 178.9(2)
N11 N12 C11 C14 176.3(2)
Cu1 N12 C11 C14 -4.4(4)
N12 C11 C12 C13 0.2(3)
C14 C11 C12 C13 -176.1(3)
C11 C12 C13 N11 0.0(3)
N12 N11 C13 C12 -0.2(3)
P1 N11 C13 C12 -178.2(2)
N12 C11 C14 C17 -64.2(3)
C12 C11 C14 C17 111.8(3)
N12 C11 C14 C16 56.8(3)
C12 C11 C14 C16 -127.2(3)
N12 C11 C14 C15 176.3(2)
C12 C11 C14 C15 -7.7(4)
N21 N22 C21 C22 -0.2(3)
Cu1 N22 C21 C22 174.4(2)
N21 N22 C21 C24 178.6(2)
Cu1 N22 C21 C24 -6.8(4)
N22 C21 C22 C23 0.0(3)
C24 C21 C22 C23 -178.7(3)
C21 C22 C23 N21 0.2(3)
N22 N21 C23 C22 -0.3(3)
P1 N21 C23 C22 176.63(19)
N22 C21 C24 C25 -177.4(3)
C22 C21 C24 C25 1.1(4)
N22 C21 C24 C27 -56.9(4)
C22 C21 C24 C27 121.7(3)
N22 C21 C24 C26 62.4(4)
C22 C21 C24 C26 -119.0(3)
N31 N32 C31 C32 0.9(3)
Cu1 N32 C31 C32 -173.4(2)
N31 N32 C31 C34 -179.6(2)
Cu1 N32 C31 C34 6.1(4)
N32 C31 C32 C33 -0.6(3)
C34 C31 C32 C33 -180.0(3)
N32 N31 C33 C32 0.6(3)
P1 N31 C33 C32 176.5(2)
C31 C32 C33 N31 0.0(3)
N32 C31 C34 C35 175.2(3)
C32 C31 C34 C35 -5.5(4)
N32 C31 C34 C37 -65.3(3)
C32 C31 C34 C37 114.1(3)
N32 C31 C34 C36 56.4(3)
C32 C31 C34 C36 -124.3(3)
